data_9003563
loop_
_publ_author_name
'Armbruster, T.'
'Krivovichev, S. V.'
'Weber, T.'
'Gnos, E.'
'Organova, N. N.'
'Yakovenchuk, V. N.'

_publ_section_title
;
 Origin of diffuse superstructure reflections in labuntsovite-group minerals
 Note: Predicted ordered structure
;
_journal_name_full 'American Mineralogist'
_journal_page_first 1655
_journal_page_last 1666
_journal_volume 89
_journal_year 2004
_chemical_compound_source 'Khibiny alkaline complex, Kola peninsula, Russia'
_chemical_formula_sum 'Ba H10 K2 Na2 O32 Si8 Ti4'
_chemical_name_mineral Lemmleinite-Ba
_space_group_IT_number 8
_symmetry_space_group_name_Hall 'C -2y'
_symmetry_space_group_name_H-M 'C 1 m 1'
_cell_angle_alpha 90
_cell_angle_beta 116.709
_cell_angle_gamma 90
_cell_formula_units_Z 2
_cell_length_a 14.2446
_cell_length_b 13.7884
_cell_length_c 7.75
_cell_volume 1359.764
_database_code_amcsd 0003655
_exptl_crystal_density_diffrn 2.923
_cod_original_formula_sum 'Ti4 Si8 O32 Ba K2 Na2 H10'
_cod_database_code 9003563

loop_
_space_group_symop_operation_xyz
x,y,z
1/2+x,1/2+y,z
x,-y,z
1/2+x,1/2-y,z

loop_
_atom_site_label
_atom_site_fract_x
_atom_site_fract_y
_atom_site_fract_z
_atom_site_type_symbol
_atom_site_attached_hydrogens
Ti1 0.25000 0.25000 0.50000 Ti 0
Ti2 0.00000 0.22670 0.50000 Ti 0
Si1 0.20840 0.11020 0.80430 Si 0
Si1* -0.20840 0.11020 -0.80430 Si 0
Si2 0.32100 0.11110 0.25110 Si 0
Si2* -0.32100 0.11110 -0.25110 Si 0
O1 0.08240 0.11600 0.67550 O 0
O1* -0.08240 0.11600 -0.67550 O 0
O2 0.10120 0.22300 0.39220 O 0
O-H2' -0.10120 0.22300 -0.39220 O 1
O3 0.42040 0.18100 0.30190 O 0
O3* -0.42040 0.18100 -0.30190 O 0
O4 0.26640 0.12410 0.39160 O 0
O4* -0.26640 0.12410 -0.39160 O 0
O5 0.36620 0.00000 0.27120 O 0
O5* -0.36620 0.00000 -0.27120 O 0
O6 0.23230 0.12780 0.02820 O 0
O6* -0.23230 0.12780 -0.02820 O 0
O7 0.24760 0.00000 0.78670 O 0
O7* -0.24760 0.00000 -0.78670 O 0
O8 0.27430 0.18390 0.74040 O 0
O8* -0.27430 0.18390 -0.74040 O 0
Ba(C) 0.08720 0.00000 0.34250 Ba 0
K(B) 0.42070 0.00000 0.70450 K 0
K'(B) -0.42070 0.00000 -0.70450 K 0
Na(A) -0.41340 0.26290 -0.00120 Na 0
Wat1 -0.02540 0.11290 -0.00590 O 2
Wat2 0.47320 0.14690 0.00950 O 2

loop_
_cod_changelog_entry_id
_cod_changelog_entry_author
_cod_changelog_entry_date
_cod_changelog_entry_text
1
;cod-tools version 3.8.0
Id: cif_guess_AMCSD_atom_types 9574 2023-05-10 09:00:05Z saulius
;
2023-05-10T18:48:28+03:00
;Derived atom types and hydrogen counts
from atom names that follow the AMCSD naming convention
(Wat == water, O-H == hydroxyl).
;

loop_
_cod_related_entry_id
_cod_related_entry_database
_cod_related_entry_code
1 AMCSD 0003655
